data_1505774
loop_
_publ_author_name
'Li, Zhen'
'Lam, Jacky W. Y.'
'Dong, Yongqiang'
'Dong, Yuping'
'Sung, Herman H. Y.'
'Williams, Ian D.'
'Tang, Ben Zhong'

_publ_section_title
;
 Construction of Hyperbranched Polyphenylenes Containing Ferrocenyl Units
 by Alkyne Polycyclotrimerization
;
_journal_issue 19
_journal_name_full Macromolecules
_journal_page_first 6458
_journal_paper_doi 10.1021/ma0601823
_journal_volume 39
_journal_year 2006
_chemical_formula_sum 'C20 H16 Fe'
_chemical_formula_weight 312.18
_chemical_name_systematic
; 
 ? 
;
_space_group_IT_number 14
_symmetry_cell_setting monoclinic
_symmetry_space_group_name_Hall '-P 2yn'
_symmetry_space_group_name_H-M 'P 1 21/n 1'
_atom_sites_solution_hydrogens geom
_atom_sites_solution_primary direct
_atom_sites_solution_secondary difmap
_audit_creation_method SHELXL-97
_cell_angle_alpha 90.00
_cell_angle_beta 100.921(2)
_cell_angle_gamma 90.00
_cell_formula_units_Z 4
_cell_length_a 5.9199(6)
_cell_length_b 19.899(2)
_cell_length_c 12.5255(14)
_cell_measurement_reflns_used 1201
_cell_measurement_temperature 100(2)
_cell_measurement_theta_max 22.46
_cell_measurement_theta_min 2.63
_cell_volume 1448.8(3)
_computing_structure_refinement 'SHELXL-97 (Sheldrick, 1997)'
_computing_structure_solution 'SHELXS-97 (Sheldrick, 1990)'
_diffrn_ambient_temperature 100(2)
_diffrn_measured_fraction_theta_full 0.989
_diffrn_measured_fraction_theta_max 0.988
_diffrn_radiation_monochromator graphite
_diffrn_radiation_source 'fine-focus sealed tube'
_diffrn_radiation_type MoK\a
_diffrn_radiation_wavelength 0.71073
_diffrn_reflns_av_R_equivalents 0.0493
_diffrn_reflns_av_sigmaI/netI 0.0653
_diffrn_reflns_limit_h_max 7
_diffrn_reflns_limit_h_min -4
_diffrn_reflns_limit_k_max 24
_diffrn_reflns_limit_k_min -20
_diffrn_reflns_limit_l_max 14
_diffrn_reflns_limit_l_min -15
_diffrn_reflns_number 8059
_diffrn_reflns_theta_full 25.00
_diffrn_reflns_theta_max 26.00
_diffrn_reflns_theta_min 1.95
_exptl_absorpt_coefficient_mu 1.030
_exptl_absorpt_correction_T_max 1.00
_exptl_absorpt_correction_T_min 0.87
_exptl_absorpt_correction_type multi-scan
_exptl_absorpt_process_details SADABS
_exptl_crystal_colour red
_exptl_crystal_density_diffrn 1.431
_exptl_crystal_density_method 'not measured'
_exptl_crystal_description bar
_exptl_crystal_F_000 648
_exptl_crystal_size_max 0.40
_exptl_crystal_size_mid 0.15
_exptl_crystal_size_min 0.10
_refine_diff_density_max 0.676
_refine_diff_density_min -0.450
_refine_diff_density_rms 0.085
_refine_ls_extinction_method none
_refine_ls_goodness_of_fit_ref 1.016
_refine_ls_hydrogen_treatment mixed
_refine_ls_matrix_type full
_refine_ls_number_parameters 189
_refine_ls_number_reflns 2819
_refine_ls_number_restraints 0
_refine_ls_restrained_S_all 1.016
_refine_ls_R_factor_all 0.0790
_refine_ls_R_factor_gt 0.0509
_refine_ls_shift/su_max 0.001
_refine_ls_shift/su_mean 0.000
_refine_ls_structure_factor_coef Fsqd
_refine_ls_weighting_details
; calc 
 [0.00000+1.00000exp(0.30(sin\q/\l)^2^)]/ 
   [\s^2^(Fo^2^)+0.0000+0.0000*P+(0.0650P)^2^+0.0000sin\q/\l] 
 where P = 0.33333Fo^2^ + 0.66667Fc^2^ 
;
_refine_ls_weighting_scheme calc
_refine_ls_wR_factor_gt 0.1106
_refine_ls_wR_factor_ref 0.1198
_reflns_number_gt 2047
_reflns_number_total 2819
_reflns_threshold_expression >2sigma(I)
_cod_data_source_file ma0601823si20060723_055452.cif
_cod_data_source_block tang13
_cod_depositor_comments
;
The following automatic conversions were performed:

'_symmetry_cell_setting' value 'Monoclinic' changed to 'monoclinic'
according to /home/saulius/struct/CIF-dictionaries/cif_core.dic
dictionary named 'cif_core.dic' version 2.4.1 from 2010-06-29.

Automatic conversion script
Id: cif_fix_values 1715 2011-07-08 13:25:40Z adriana 
;
_cod_original_sg_symbol_H-M P2(1)/n
_cod_database_code 1505774

loop_
_symmetry_equiv_pos_as_xyz
'x, y, z'
'-x+1/2, y+1/2, -z+1/2'
'-x, -y, -z'
'x-1/2, -y-1/2, z-1/2'

loop_
_atom_site_label
_atom_site_type_symbol
_atom_site_fract_x
_atom_site_fract_y
_atom_site_fract_z
_atom_site_U_iso_or_equiv
_atom_site_adp_type
_atom_site_occupancy
_atom_site_symmetry_multiplicity
_atom_site_calc_flag
_atom_site_refinement_flags
_atom_site_disorder_assembly
_atom_site_disorder_group
Fe1 Fe 0.09137(8) 0.54846(2) 0.28449(4) 0.01986(17) Uani 1 1 d . A .
C1 C 0.1099(7) 0.45069(19) 0.2338(3) 0.0355(10) Uani 1 1 d . . .
C2 C 0.1244(6) 0.49562(18) 0.1490(3) 0.0248(8) Uani 1 1 d . A .
H2A H 0.2571 0.4991 0.1103 0.030 Uiso 1 1 calc R . .
C3 C -0.0742(6) 0.53606(17) 0.1281(3) 0.0246(8) Uani 1 1 d . . .
H3A H -0.1087 0.5720 0.0716 0.029 Uiso 1 1 calc R A .
C4 C -0.2171(6) 0.5159(2) 0.2001(3) 0.0320(9) Uani 1 1 d . A .
H4A H -0.3710 0.5353 0.2042 0.038 Uiso 1 1 calc R . .
C5 C -0.1031(8) 0.4637(2) 0.2668(3) 0.0397(11) Uani 1 1 d . A .
H5A H -0.1631 0.4399 0.3260 0.048 Uiso 1 1 calc R . .
C6 C 0.3800(8) 0.5704(2) 0.3970(4) 0.0452(12) Uani 1 1 d . . .
H6A H 0.5160 0.5401 0.4175 0.054 Uiso 1 1 calc R A .
C7 C 0.3537(7) 0.61712(19) 0.3160(3) 0.0333(9) Uani 1 1 d . A .
H7A H 0.4673 0.6261 0.2680 0.040 Uiso 1 1 calc R . .
C8 C 0.1407(7) 0.6493(2) 0.3082(3) 0.0370(10) Uani 1 1 d . . .
H8A H 0.0780 0.6859 0.2564 0.044 Uiso 1 1 calc R A .
C9 C 0.0334(8) 0.6208(3) 0.3890(5) 0.077(2) Uani 1 1 d . A .
H9A H -0.1182 0.6338 0.4070 0.093 Uiso 1 1 calc R . .
C10 C 0.1931(12) 0.5703(3) 0.4438(3) 0.0628(17) Uani 1 1 d . A .
H10A H 0.1696 0.5414 0.5062 0.075 Uiso 1 1 calc R . .
C11 C 0.3153(10) 0.4021(3) 0.2586(5) 0.0211(12) Uiso 0.60 1 d P A 1
C12 C 0.3234(10) 0.3577(3) 0.3394(4) 0.0221(12) Uiso 0.60 1 d P A 1
C11' C 0.2211(14) 0.3976(4) 0.3071(6) 0.0167(17) Uiso 0.40 1 d P A 2
C12' C 0.3940(14) 0.3681(4) 0.2739(6) 0.0180(17) Uiso 0.40 1 d P A 2
C13 C 0.5183(8) 0.3100(2) 0.3591(6) 0.068(2) Uani 1 1 d . . .
C14 C 0.5036(8) 0.2735(3) 0.4509(5) 0.0622(16) Uani 1 1 d . A .
H14A H 0.3779 0.2813 0.4865 0.075 Uiso 1 1 calc R . .
C15 C 0.6643(6) 0.2263(2) 0.4924(4) 0.0401(10) Uani 1 1 d . . .
H15A H 0.6504 0.2026 0.5567 0.048 Uiso 1 1 calc R A .
C16 C 0.8482(6) 0.21268(17) 0.4409(3) 0.0260(8) Uani 1 1 d . A .
C17 C 0.8674(6) 0.24791(19) 0.3474(3) 0.0336(9) Uani 1 1 d . . .
H17A H 0.9917 0.2393 0.3112 0.040 Uiso 1 1 calc R A .
C18 C 0.7023(8) 0.2960(2) 0.3074(4) 0.0531(14) Uani 1 1 d . A .
H18A H 0.7150 0.3199 0.2432 0.064 Uiso 1 1 calc R . .
C19 C 1.0165(6) 0.16293(19) 0.4847(3) 0.0259(8) Uani 1 1 d . . .
C20 C 1.1539(7) 0.1219(2) 0.5196(3) 0.0345(9) Uani 1 1 d . A .
H20 H 1.2553 0.0875 0.5554 0.057(14) Uiso 1 1 d R . .

loop_
_atom_site_aniso_label
_atom_site_aniso_U_11
_atom_site_aniso_U_22
_atom_site_aniso_U_33
_atom_site_aniso_U_23
_atom_site_aniso_U_13
_atom_site_aniso_U_12
Fe1 0.0238(3) 0.0183(3) 0.0161(2) -0.0025(2) 0.00006(18) -0.0032(2)
C1 0.043(2) 0.0158(18) 0.037(2) -0.0050(17) -0.0198(17) -0.0020(17)
C2 0.0200(17) 0.028(2) 0.0278(18) -0.0139(15) 0.0070(14) -0.0004(15)
C3 0.033(2) 0.021(2) 0.0153(16) -0.0029(13) -0.0050(14) -0.0010(15)
C4 0.0171(18) 0.040(2) 0.040(2) -0.0284(19) 0.0075(16) -0.0070(17)
C5 0.064(3) 0.034(3) 0.0208(18) -0.0082(17) 0.0077(19) -0.035(2)
C6 0.050(3) 0.030(2) 0.044(3) -0.004(2) -0.020(2) -0.008(2)
C7 0.033(2) 0.024(2) 0.043(2) -0.0110(17) 0.0061(18) -0.0109(16)
C8 0.040(2) 0.017(2) 0.045(2) -0.0110(17) -0.0122(19) 0.0067(17)
C9 0.030(3) 0.109(5) 0.100(4) -0.101(4) 0.034(3) -0.032(3)
C10 0.115(5) 0.056(3) 0.014(2) -0.013(2) 0.007(3) -0.049(3)
C13 0.027(3) 0.020(2) 0.134(5) -0.039(3) -0.043(3) 0.0143(19)
C14 0.033(3) 0.043(3) 0.100(4) -0.043(3) -0.014(3) 0.015(2)
C15 0.022(2) 0.044(3) 0.051(3) -0.023(2) 0.0014(18) 0.0002(18)
C16 0.0239(19) 0.0168(18) 0.035(2) -0.0063(16) -0.0006(15) -0.0004(15)
C17 0.028(2) 0.023(2) 0.045(2) 0.0009(17) -0.0057(17) -0.0035(16)
C18 0.051(3) 0.015(2) 0.074(3) 0.007(2) -0.037(2) -0.0062(19)
C19 0.0251(19) 0.025(2) 0.0285(19) 0.0019(16) 0.0079(15) 0.0012(16)
C20 0.043(2) 0.031(2) 0.030(2) 0.0081(17) 0.0086(18) 0.0073(19)

loop_
_atom_type_symbol
_atom_type_description
_atom_type_scat_dispersion_real
_atom_type_scat_dispersion_imag
_atom_type_scat_source
C C 0.0033 0.0016 'International Tables Vol C Tables 4.2.6.8 and 6.1.1.4'
H H 0.0000 0.0000 'International Tables Vol C Tables 4.2.6.8 and 6.1.1.4'
Fe Fe 0.3463 0.8444 'International Tables Vol C Tables 4.2.6.8 and 6.1.1.4'

loop_
_geom_angle_atom_site_label_1
_geom_angle_atom_site_label_2
_geom_angle_atom_site_label_3
_geom_angle
C9 Fe1 C10 42.4(2)
C9 Fe1 C5 120.0(2)
C10 Fe1 C5 110.05(18)
C9 Fe1 C3 127.0(2)
C10 Fe1 C3 167.8(2)
C5 Fe1 C3 68.54(15)
C9 Fe1 C4 108.54(17)
C10 Fe1 C4 130.7(2)
C5 Fe1 C4 40.90(17)
C3 Fe1 C4 40.46(15)
C9 Fe1 C2 164.5(2)
C10 Fe1 C2 151.2(2)
C5 Fe1 C2 67.82(15)
C3 Fe1 C2 40.48(14)
C4 Fe1 C2 67.73(14)
C9 Fe1 C8 40.7(2)
C10 Fe1 C8 68.72(19)
C5 Fe1 C8 153.49(19)
C3 Fe1 C8 106.82(15)
C4 Fe1 C8 118.59(16)
C2 Fe1 C8 126.52(17)
C9 Fe1 C6 67.9(2)
C10 Fe1 C6 38.7(2)
C5 Fe1 C6 129.40(17)
C3 Fe1 C6 151.32(19)
C4 Fe1 C6 167.46(19)
C2 Fe1 C6 118.98(18)
C8 Fe1 C6 67.18(16)
C9 Fe1 C7 67.39(18)
C10 Fe1 C7 65.99(19)
C5 Fe1 C7 165.45(18)
C3 Fe1 C7 118.43(15)
C4 Fe1 C7 152.25(17)
C2 Fe1 C7 108.40(15)
C8 Fe1 C7 40.05(15)
C6 Fe1 C7 38.89(16)
C9 Fe1 C1 154.2(3)
C10 Fe1 C1 119.0(2)
C5 Fe1 C1 40.77(17)
C3 Fe1 C1 68.40(14)
C4 Fe1 C1 68.48(15)
C2 Fe1 C1 40.11(16)
C8 Fe1 C1 163.88(18)
C6 Fe1 C1 109.14(17)
C7 Fe1 C1 127.40(17)
C2 C1 C5 106.8(3)
C2 C1 C11' 147.8(5)
C5 C1 C11' 105.4(5)
C2 C1 C11 113.2(4)
C5 C1 C11 140.0(4)
C11' C1 C11 34.9(3)
C2 C1 Fe1 69.2(2)
C5 C1 Fe1 68.6(2)
C11' C1 Fe1 122.1(4)
C11 C1 Fe1 128.2(3)
C1 C2 C3 109.6(3)
C1 C2 Fe1 70.7(2)
C3 C2 Fe1 69.57(18)
C4 C3 C2 107.5(3)
C4 C3 Fe1 69.9(2)
C2 C3 Fe1 69.95(19)
C3 C4 C5 108.0(3)
C3 C4 Fe1 69.68(19)
C5 C4 Fe1 69.4(2)
C4 C5 C1 108.1(3)
C4 C5 Fe1 69.7(2)
C1 C5 Fe1 70.6(2)
C10 C6 C7 109.7(4)
C10 C6 Fe1 69.6(2)
C7 C6 Fe1 70.7(2)
C6 C7 C8 109.7(4)
C6 C7 Fe1 70.4(2)
C8 C7 Fe1 69.6(2)
C7 C8 C9 106.7(4)
C7 C8 Fe1 70.3(2)
C9 C8 Fe1 68.8(2)
C8 C9 C10 105.9(4)
C8 C9 Fe1 70.5(2)
C10 C9 Fe1 68.9(2)
C6 C10 C9 107.8(4)
C6 C10 Fe1 71.7(2)
C9 C10 Fe1 68.7(2)
C12 C11 C1 118.8(5)
C11 C12 C13 117.7(6)
C12' C11' C1 114.0(7)
C11' C12' C13 112.8(7)
C14 C13 C18 117.3(4)
C14 C13 C12 107.9(5)
C18 C13 C12 134.8(6)
C14 C13 C12' 145.1(6)
C18 C13 C12' 97.6(6)
C12 C13 C12' 37.2(3)
C15 C14 C13 122.1(5)
C14 C15 C16 120.4(5)
C17 C16 C15 119.3(4)
C17 C16 C19 120.5(3)
C15 C16 C19 120.2(3)
C16 C17 C18 119.1(4)
C17 C18 C13 121.9(5)
C20 C19 C16 179.4(4)

loop_
_geom_bond_atom_site_label_1
_geom_bond_atom_site_label_2
_geom_bond_distance
Fe1 C9 2.018(4)
Fe1 C10 2.020(4)
Fe1 C5 2.030(4)
Fe1 C3 2.032(3)
Fe1 C4 2.035(3)
Fe1 C2 2.037(3)
Fe1 C8 2.041(4)
Fe1 C6 2.045(4)
Fe1 C7 2.050(4)
Fe1 C1 2.056(4)
C1 C2 1.404(5)
C1 C5 1.424(6)
C1 C11' 1.471(9)
C1 C11 1.538(7)
C2 C3 1.408(5)
C3 C4 1.407(5)
C4 C5 1.420(6)
C6 C10 1.347(7)
C6 C7 1.363(6)
C7 C8 1.401(5)
C8 C9 1.411(7)
C9 C10 1.459(8)
C11 C12 1.338(8)
C12 C13 1.477(7)
C11' C12' 1.314(12)
C12' C13 1.648(10)
C13 C14 1.377(8)
C13 C18 1.397(8)
C14 C15 1.367(6)
C15 C16 1.393(5)
C16 C17 1.388(5)
C16 C19 1.438(5)
C17 C18 1.391(5)
C19 C20 1.177(5)
